data_7702477
loop_
_publ_author_name
'Anwar, M. Kamal'
'Hogarth, Graeme'
'Senturk, Ozan S.'
'Clegg, William'
'Doherty, Simon'
'Elsegood, Mark R. J.'

_publ_section_title
;
 \a--\bAlkenyl isomerisation at diiron centres
;
_journal_issue 3
_journal_name_full 'Journal of the Chemical Society, Dalton Transactions'
_journal_page_first 341
_journal_paper_doi 10.1039/b007977o
_journal_year 2001
_chemical_formula_sum 'C90 H105 Fe6 O30 P9'
_chemical_formula_weight 2280.57
_space_group_IT_number 2
_space_group_name_Hall '-P 1'
_space_group_name_H-M_alt 'P -1'
_symmetry_cell_setting triclinic
_symmetry_space_group_name_H-M 'P -1'
_atom_sites_solution_hydrogens geom
_atom_sites_solution_primary direct
_atom_sites_solution_secondary difmap
_audit_creation_method SHELXL
_cell_angle_alpha 80.91(3)
_cell_angle_beta 88.26(3)
_cell_angle_gamma 81.62(3)
_cell_formula_units_Z 2
_cell_length_a 11.462(2)
_cell_length_b 17.092(3)
_cell_length_c 27.804(6)
_cell_measurement_reflns_used 30
_cell_measurement_temperature 293(2)
_cell_measurement_theta_max 23
_cell_measurement_theta_min 13
_cell_volume 5321.1(18)
_computing_cell_refinement 'Nicolet R3'
_computing_data_collection 'Nicolet R3'
_computing_data_reduction XDISK
_computing_molecular_graphics XP
_computing_publication_material CIFTAB
_computing_structure_refinement 'SHELXL-93 (Sheldrick, 1993)'
_computing_structure_solution 'SHELXS-86 (Sheldrick, 1990)'
_diffrn_ambient_temperature 293(2)
_diffrn_measurement_device 'Nicolet R3'
_diffrn_measurement_method 'Nicolet R3'
_diffrn_radiation_monochromator graphite
_diffrn_radiation_source 'fine-focus sealed tube'
_diffrn_radiation_type MoK\a
_diffrn_radiation_wavelength 0.71073
_diffrn_reflns_av_R_equivalents 0.0361
_diffrn_reflns_av_sigmaI/netI 0.0717
_diffrn_reflns_limit_h_max 11
_diffrn_reflns_limit_h_min 0
_diffrn_reflns_limit_k_max 17
_diffrn_reflns_limit_k_min -17
_diffrn_reflns_limit_l_max 28
_diffrn_reflns_limit_l_min -28
_diffrn_reflns_number 11664
_diffrn_reflns_theta_max 21.00
_diffrn_reflns_theta_min 2.63
_diffrn_standards_decay_% 0
_diffrn_standards_interval_count 97
_diffrn_standards_number 3
_exptl_absorpt_coefficient_mu 1.004
_exptl_absorpt_correction_T_max 1.000
_exptl_absorpt_correction_T_min 0.816
_exptl_absorpt_correction_type 'psi scans'
_exptl_crystal_colour plate
_exptl_crystal_density_diffrn 1.423
_exptl_crystal_description orange
_exptl_crystal_F_000 2352
_exptl_crystal_size_max 0.62
_exptl_crystal_size_mid 0.36
_exptl_crystal_size_min 0.10
_refine_diff_density_max 1.277
_refine_diff_density_min -0.597
_refine_diff_density_rms 0.107
_refine_ls_extinction_method none
_refine_ls_goodness_of_fit_all 1.131
_refine_ls_goodness_of_fit_obs 1.167
_refine_ls_hydrogen_treatment fixed
_refine_ls_matrix_type full
_refine_ls_number_parameters 1216
_refine_ls_number_reflns 10951
_refine_ls_number_restraints 0
_refine_ls_restrained_S_all 1.163
_refine_ls_restrained_S_obs 1.167
_refine_ls_R_factor_all 0.1078
_refine_ls_R_factor_obs 0.0707
_refine_ls_shift/esd_max 0.042
_refine_ls_shift/esd_mean 0.005
_refine_ls_structure_factor_coef Fsqd
_refine_ls_weighting_details 'w=1/[\s^2^(Fo^2^)+(0.1189P)^2^+13.1708P] where P=(Fo^2^+2Fc^2^)/3'
_refine_ls_weighting_scheme calc
_refine_ls_wR_factor_all 0.2390
_refine_ls_wR_factor_obs 0.1877
_reflns_number_observed 7112
_reflns_number_total 10961
_reflns_observed_criterion >2sigma(I)
_cod_data_source_file b007977o.txt
_cod_data_source_block str683
_cod_depositor_comments
;
The following automatic conversions were performed:

data item '_refine_ls_weighting_scheme' value 'calc
w=1/[\s^2^(Fo^2^)+(0.1189P)^2^+13.1708P] where P=(Fo^2^+2Fc^2^)/3'
was changed to 'calc'. A new data item '_refine_ls_weighting_details'
was created with the value set to
'w=1/[\s^2^(Fo^2^)+(0.1189P)^2^+13.1708P] where P=(Fo^2^+2Fc^2^)/3'.

Automatic conversion script
Id: cif_fix_values 6909 2019-04-08 15:41:33Z antanas 
;
_cod_original_cell_volume 5321.1(17)
_cod_original_sg_symbol_H-M P1bar
_cod_database_code 7702477

loop_
_symmetry_equiv_pos_as_xyz
'x, y, z'
'-x, -y, -z'

loop_
_atom_site_aniso_label
_atom_site_aniso_U_11
_atom_site_aniso_U_22
_atom_site_aniso_U_33
_atom_site_aniso_U_23
_atom_site_aniso_U_13
_atom_site_aniso_U_12
Fe1 0.0431(9) 0.0509(9) 0.0545(10) -0.0056(7) 0.0043(7) -0.0126(7)
Fe2 0.0459(9) 0.0502(9) 0.0583(10) -0.0073(7) -0.0034(8) -0.0122(7)
P1 0.042(2) 0.064(2) 0.057(2) -0.0107(15) -0.0009(14) -0.0142(14)
P2 0.050(2) 0.058(2) 0.054(2) -0.0029(14) -0.0003(14) -0.0146(14)
P3 0.067(2) 0.052(2) 0.079(2) -0.004(2) -0.010(2) -0.009(2)
O1 0.109(8) 0.124(8) 0.062(6) 0.017(6) 0.038(6) 0.010(6)
O2 0.102(8) 0.065(6) 0.131(9) -0.022(6) -0.002(6) -0.023(5)
O3 0.071(6) 0.091(7) 0.110(7) -0.018(5) -0.012(5) -0.037(5)
O4 0.092(7) 0.118(8) 0.091(7) -0.051(6) 0.032(6) -0.016(6)
O5 0.056(5) 0.065(5) 0.074(5) -0.003(4) -0.001(4) -0.001(4)
O6 0.063(5) 0.063(5) 0.063(5) 0.006(4) -0.004(4) -0.018(4)
O7 0.062(5) 0.064(5) 0.083(6) -0.004(4) -0.017(4) -0.021(4)
O8 0.171(11) 0.082(7) 0.144(10) 0.005(7) -0.049(9) -0.051(7)
O9 0.075(6) 0.075(6) 0.183(11) 0.058(7) -0.014(7) 0.015(5)
O10 0.131(9) 0.119(8) 0.071(6) 0.000(6) 0.009(6) -0.006(7)
C1 0.063(8) 0.083(9) 0.061(8) 0.018(7) 0.007(7) -0.014(7)
C2 0.068(8) 0.061(8) 0.081(9) -0.015(7) 0.010(7) -0.030(7)
C3 0.068(9) 0.061(8) 0.084(9) -0.022(7) 0.017(7) -0.012(7)
C4 0.048(7) 0.060(8) 0.085(10) -0.016(7) 0.000(7) -0.010(6)
C5 0.077(10) 0.110(12) 0.112(12) -0.011(10) -0.003(9) 0.026(9)
C6 0.086(10) 0.071(8) 0.077(9) 0.007(7) -0.016(8) -0.018(7)
C7 0.104(11) 0.091(10) 0.075(9) -0.027(8) -0.020(8) -0.018(9)
C8 0.271(29) 0.070(11) 0.190(22) -0.037(13) -0.097(21) -0.006(14)
C9 0.096(12) 0.106(13) 0.176(18) 0.038(13) -0.014(12) 0.027(10)
C10 0.318(36) 0.146(19) 0.136(19) 0.040(16) 0.072(21) -0.064(21)
C31 0.069(8) 0.060(7) 0.045(7) -0.005(6) 0.012(6) -0.014(6)
C32 0.063(8) 0.058(7) 0.056(8) -0.004(6) 0.004(6) -0.020(6)
C33 0.088(10) 0.064(8) 0.051(8) 0.000(6) 0.012(7) -0.021(7)
C34 0.074(10) 0.080(9) 0.095(11) 0.005(8) 0.029(9) -0.018(8)
C35 0.108(12) 0.129(13) 0.082(12) -0.003(10) 0.006(10) -0.058(11)
C36 0.128(16) 0.183(20) 0.075(11) 0.025(11) 0.025(12) -0.057(15)
C37 0.119(17) 0.119(14) 0.159(21) -0.011(14) 0.086(16) -0.039(13)
C38 0.083(11) 0.133(14) 0.119(15) -0.002(12) 0.034(11) -0.050(10)
C39 0.048(7) 0.048(7) 0.073(8) 0.003(6) -0.012(6) -0.003(6)
C40 0.065(9) 0.080(10) 0.130(13) 0.053(9) -0.005(9) -0.011(8)
C41 0.067(11) 0.124(14) 0.168(18) 0.036(13) 0.047(11) 0.021(10)
C42 0.044(9) 0.183(19) 0.080(11) -0.003(12) 0.014(8) -0.027(11)
C43 0.082(12) 0.167(18) 0.138(15) -0.085(14) 0.052(11) -0.067(12)
C44 0.072(10) 0.124(13) 0.119(13) -0.042(10) 0.033(9) -0.049(9)
C45 0.046(7) 0.076(8) 0.065(8) -0.009(7) -0.013(6) -0.023(6)
C46 0.078(9) 0.110(11) 0.062(9) -0.027(8) -0.003(7) -0.006(8)
C47 0.073(10) 0.148(15) 0.091(12) -0.059(11) -0.004(9) -0.018(10)
C48 0.083(11) 0.171(17) 0.061(10) -0.042(11) 0.002(9) -0.032(11)
C49 0.084(11) 0.162(16) 0.054(9) -0.011(10) -0.013(8) -0.030(11)
C50 0.083(10) 0.089(10) 0.093(11) -0.018(8) -0.014(9) -0.007(8)
Fe3 0.0375(8) 0.0457(9) 0.0490(9) -0.0059(7) -0.0020(7) -0.0094(7)
Fe4 0.0357(8) 0.0497(9) 0.0506(9) -0.0112(7) -0.0022(7) -0.0076(7)
P4 0.0348(15) 0.048(2) 0.050(2) -0.0097(13) -0.0018(13) -0.0091(12)
P5 0.048(2) 0.053(2) 0.069(2) 0.0024(15) 0.002(2) -0.0137(14)
P6 0.049(2) 0.049(2) 0.073(2) -0.014(2) -0.005(2) -0.0042(14)
O11 0.085(6) 0.064(5) 0.076(6) -0.018(5) -0.003(5) 0.015(5)
O12 0.096(7) 0.106(7) 0.072(6) -0.007(5) -0.047(6) -0.004(6)
O13 0.074(6) 0.099(7) 0.061(6) -0.022(5) -0.019(5) -0.010(5)
O14 0.051(5) 0.126(8) 0.083(6) -0.038(6) 0.015(5) -0.019(5)
O15 0.065(5) 0.046(4) 0.110(7) 0.018(4) 0.004(5) -0.014(4)
O16 0.065(6) 0.089(6) 0.102(7) -0.006(5) 0.037(5) -0.014(5)
O17 0.055(5) 0.079(6) 0.106(7) 0.007(5) -0.013(5) -0.028(4)
O18 0.072(6) 0.074(6) 0.141(9) -0.032(6) -0.018(6) 0.009(5)
O19 0.107(7) 0.056(5) 0.157(10) -0.031(6) -0.055(7) -0.016(5)
O20 0.151(9) 0.063(6) 0.077(6) 0.000(5) 0.017(6) -0.039(6)
C11 0.044(7) 0.047(7) 0.071(8) -0.011(6) -0.008(6) -0.002(5)
C12 0.052(7) 0.056(7) 0.069(8) -0.018(6) -0.005(7) -0.011(6)
C13 0.047(7) 0.070(8) 0.060(8) -0.010(6) -0.016(6) -0.008(6)
C14 0.046(7) 0.062(7) 0.072(8) -0.030(6) 0.002(6) -0.013(6)
C15 0.117(13) 0.077(10) 0.149(15) -0.006(10) 0.020(12) -0.031(10)
C16 0.140(15) 0.104(12) 0.083(11) -0.021(9) 0.057(11) -0.026(10)
C17 0.124(14) 0.130(14) 0.133(16) 0.005(12) -0.054(13) -0.081(12)
C18 0.090(11) 0.060(8) 0.132(13) -0.023(8) -0.051(10) 0.021(7)
C19 0.121(13) 0.079(10) 0.113(12) -0.007(9) -0.028(10) -0.038(9)
C20 0.197(20) 0.089(12) 0.113(14) 0.011(10) -0.018(13) -0.065(13)
C51 0.043(6) 0.061(7) 0.044(6) -0.017(6) -0.003(5) -0.015(5)
C52 0.043(6) 0.048(6) 0.034(6) -0.005(5) -0.001(5) -0.009(5)
C53 0.054(7) 0.060(7) 0.026(6) -0.009(5) -0.013(5) -0.006(6)
C54 0.039(7) 0.078(8) 0.080(9) -0.007(7) -0.007(7) -0.011(6)
C55 0.051(8) 0.091(10) 0.098(11) -0.021(9) -0.010(8) 0.008(7)
C56 0.066(10) 0.098(11) 0.102(12) -0.011(10) -0.037(9) 0.024(9)
C57 0.092(11) 0.070(9) 0.066(9) 0.002(7) -0.027(8) 0.005(8)
C58 0.073(9) 0.066(8) 0.061(8) -0.018(7) -0.018(7) -0.003(7)
C59 0.039(6) 0.029(6) 0.085(8) -0.011(5) 0.004(6) -0.009(5)
C60 0.063(8) 0.045(7) 0.078(8) -0.029(6) -0.012(7) 0.007(6)
C61 0.040(8) 0.093(10) 0.127(12) -0.049(10) 0.005(8) 0.006(7)
C62 0.038(7) 0.098(11) 0.106(11) 0.006(9) -0.014(7) -0.001(8)
C63 0.063(9) 0.103(11) 0.075(9) -0.015(8) -0.026(7) -0.034(8)
C64 0.066(8) 0.047(7) 0.068(8) -0.023(6) 0.008(6) -0.009(6)
C65 0.033(6) 0.062(7) 0.066(8) -0.003(6) 0.011(6) -0.003(5)
C66 0.052(7) 0.060(7) 0.067(9) -0.018(6) 0.008(6) -0.010(6)
C67 0.075(9) 0.091(10) 0.063(9) -0.011(7) 0.004(7) -0.010(8)
C68 0.107(12) 0.127(14) 0.053(9) 0.007(9) 0.016(9) -0.032(11)
C69 0.087(11) 0.096(11) 0.101(13) 0.015(10) 0.031(10) -0.041(9)
C70 0.064(8) 0.074(8) 0.089(10) -0.011(7) 0.013(7) -0.038(7)
Fe5 0.0414(9) 0.0566(10) 0.0485(9) -0.0103(7) -0.0047(7) -0.0098(7)
Fe6 0.0404(9) 0.0511(9) 0.0521(10) -0.0076(7) -0.0056(7) -0.0063(7)
P7 0.037(2) 0.058(2) 0.049(2) -0.0061(14) -0.0039(13) -0.0104(13)
P8 0.049(2) 0.079(2) 0.060(2) -0.016(2) -0.011(2) -0.013(2)
P9 0.054(2) 0.062(2) 0.067(2) -0.021(2) -0.004(2) -0.006(2)
O21 0.074(6) 0.135(8) 0.055(6) -0.002(5) 0.013(5) -0.031(6)
O22 0.108(8) 0.069(6) 0.099(7) -0.017(5) -0.030(6) 0.004(6)
O23 0.055(6) 0.097(7) 0.112(8) 0.000(6) -0.029(5) 0.018(5)
O24 0.090(7) 0.077(6) 0.081(7) 0.007(5) 0.002(5) -0.019(5)
O25 0.068(6) 0.110(8) 0.097(7) -0.012(6) -0.010(5) -0.036(5)
O26 0.090(6) 0.086(6) 0.084(6) 0.003(5) -0.042(6) -0.022(5)
O27 0.086(7) 0.142(9) 0.090(7) -0.067(7) -0.018(6) 0.014(6)
O28 0.148(10) 0.116(8) 0.135(9) -0.076(7) 0.041(8) -0.083(8)
O29 0.160(10) 0.082(6) 0.081(7) -0.032(5) -0.056(7) 0.021(6)
O30 0.057(6) 0.143(10) 0.165(11) -0.079(8) 0.003(7) 0.011(6)
C21 0.046(7) 0.069(7) 0.041(7) -0.006(6) -0.013(6) -0.011(6)
C22 0.057(7) 0.049(7) 0.065(8) -0.016(6) -0.014(6) 0.000(6)
C23 0.061(8) 0.044(6) 0.054(7) -0.015(5) -0.006(6) -0.004(6)
C24 0.050(7) 0.052(7) 0.073(9) -0.006(6) -0.011(6) -0.008(6)
C25 0.151(16) 0.062(10) 0.155(17) 0.017(10) 0.004(13) -0.011(10)
C26 0.108(12) 0.119(13) 0.094(12) 0.023(10) -0.019(10) -0.013(10)
C27 0.132(15) 0.111(13) 0.105(13) -0.049(10) -0.023(11) -0.003(12)
C28 0.175(18) 0.101(12) 0.095(12) -0.006(10) 0.009(12) -0.064(12)
C29 0.159(16) 0.134(14) 0.068(10) -0.024(9) -0.032(10) -0.053(12)
C30 0.112(15) 0.171(18) 0.131(15) -0.112(14) -0.014(12) 0.022(13)
C71 0.051(7) 0.068(7) 0.050(7) -0.015(6) 0.008(5) -0.018(6)
C72 0.046(7) 0.069(7) 0.047(7) -0.013(6) 0.002(5) -0.009(6)
C73 0.054(8) 0.064(7) 0.066(8) -0.019(6) 0.007(6) -0.017(6)
C74 0.040(7) 0.082(9) 0.074(8) -0.012(7) 0.018(7) -0.009(6)
C75 0.055(9) 0.103(11) 0.110(13) 0.007(9) 0.013(9) 0.003(8)
C76 0.083(12) 0.125(13) 0.098(13) 0.003(10) 0.056(11) 0.001(10)
C77 0.085(11) 0.107(11) 0.080(10) -0.023(8) 0.038(9) -0.005(9)
C78 0.068(8) 0.078(8) 0.063(9) -0.014(7) 0.005(7) -0.009(7)
C79 0.044(7) 0.069(8) 0.048(7) -0.011(6) -0.007(5) -0.013(6)
C80 0.028(7) 0.095(10) 0.115(11) 0.035(8) 0.009(7) 0.007(7)
C81 0.037(8) 0.165(18) 0.115(13) -0.003(12) 0.011(8) -0.003(9)
C82 0.078(12) 0.178(19) 0.077(10) -0.002(12) 0.012(9) -0.082(13)
C83 0.122(15) 0.087(11) 0.139(15) -0.027(10) 0.041(12) -0.056(11)
C84 0.059(8) 0.099(11) 0.100(11) -0.015(8) 0.018(8) -0.038(8)
C85 0.035(6) 0.074(8) 0.035(6) -0.004(6) 0.002(5) -0.008(5)
C86 0.060(7) 0.061(8) 0.057(8) -0.001(6) -0.007(6) -0.009(6)
C87 0.084(10) 0.077(9) 0.071(9) 0.011(8) 0.001(8) -0.006(8)
C88 0.067(9) 0.105(11) 0.053(8) -0.011(8) -0.017(7) -0.007(8)
C89 0.076(9) 0.098(11) 0.075(10) -0.021(8) -0.019(8) -0.033(8)
C90 0.061(8) 0.080(8) 0.068(9) -0.014(7) -0.010(7) -0.032(7)

loop_
_atom_site_label
_atom_site_type_symbol
_atom_site_fract_x
_atom_site_fract_y
_atom_site_fract_z
_atom_site_U_iso_or_equiv
_atom_site_thermal_displace_type
_atom_site_occupancy
_atom_site_calc_flag
_atom_site_refinement_flags
Fe1 Fe 0.04084(13) 0.17675(9) 0.44106(6) 0.0493(4) Uani 1 d .
Fe2 Fe 0.03181(13) 0.33057(9) 0.40649(6) 0.0510(4) Uani 1 d .
P1 P -0.1047(2) 0.2506(2) 0.39692(11) 0.0538(8) Uani 1 d .
P2 P 0.1991(3) 0.1358(2) 0.48503(11) 0.0538(8) Uani 1 d .
P3 P -0.0384(3) 0.4383(2) 0.35806(13) 0.0665(9) Uani 1 d .
O1 O -0.1034(9) 0.1610(6) 0.5304(3) 0.105(3) Uani 1 d .
O2 O 0.0186(9) 0.0224(6) 0.4147(4) 0.097(3) Uani 1 d .
O3 O 0.2381(8) 0.3900(5) 0.4392(4) 0.088(3) Uani 1 d .
O4 O -0.0843(9) 0.3677(6) 0.4972(4) 0.097(3) Uani 1 d .
O5 O 0.3191(6) 0.1006(5) 0.4600(3) 0.066(2) Uani 1 d .
O6 O 0.1764(6) 0.0673(4) 0.5293(3) 0.064(2) Uani 1 d .
O7 O 0.2623(7) 0.1977(5) 0.5090(3) 0.069(2) Uani 1 d .
O8 O 0.0096(11) 0.5197(6) 0.3607(5) 0.130(4) Uani 1 d .
O9 O -0.1757(8) 0.4559(5) 0.3576(5) 0.122(4) Uani 1 d .
O10 O -0.0114(10) 0.4414(6) 0.3003(3) 0.110(3) Uani 1 d .
C1 C -0.0481(11) 0.1697(8) 0.4955(5) 0.072(4) Uani 1 d .
C2 C 0.0304(11) 0.0829(8) 0.4249(5) 0.067(3) Uani 1 d .
C3 C 0.1567(12) 0.3670(7) 0.4243(5) 0.070(3) Uani 1 d .
C4 C -0.0402(10) 0.3503(7) 0.4628(5) 0.063(3) Uani 1 d .
C5 C 0.3181(13) 0.0355(9) 0.4326(6) 0.104(5) Uani 1 d .
H5A H 0.3953(13) 0.0204(9) 0.4197(6) 0.080 Uiso 1 d R
H5B H 0.2940(13) -0.0093(9) 0.4538(6) 0.080 Uiso 1 d R
H5C H 0.2633(13) 0.0521(9) 0.4062(6) 0.080 Uiso 1 d R
C6 C 0.2709(11) 0.0275(7) 0.5618(5) 0.079(4) Uani 1 d .
H6A H 0.2409(11) -0.0114(7) 0.5858(5) 0.080 Uiso 1 d R
H6B H 0.3326(11) 0.0013(7) 0.5434(5) 0.080 Uiso 1 d R
H6C H 0.3016(11) 0.0661(7) 0.5776(5) 0.080 Uiso 1 d R
C7 C 0.1986(13) 0.2433(8) 0.5432(5) 0.087(4) Uani 1 d .
H7A H 0.2486(13) 0.2771(8) 0.5543(5) 0.080 Uiso 1 d R
H7B H 0.1312(13) 0.2757(8) 0.5272(5) 0.080 Uiso 1 d R
H7C H 0.1731(13) 0.2080(8) 0.5706(5) 0.080 Uiso 1 d R
C8 C -0.0062(21) 0.5530(10) 0.4069(8) 0.175(11) Uani 1 d .
H8A H 0.0268(21) 0.6021(10) 0.4039(8) 0.080 Uiso 1 d R
H8B H -0.0892(21) 0.5634(10) 0.4135(8) 0.080 Uiso 1 d R
H8C H 0.0316(21) 0.5153(10) 0.4331(8) 0.080 Uiso 1 d R
C9 C -0.2450(14) 0.5175(10) 0.3265(7) 0.136(7) Uani 1 d .
H9A H -0.3273(14) 0.5158(10) 0.3333(7) 0.080 Uiso 1 d R
H9B H -0.2253(14) 0.5681(10) 0.3319(7) 0.080 Uiso 1 d R
H9C H -0.2286(14) 0.5110(10) 0.2932(7) 0.080 Uiso 1 d R
C10 C 0.0248(23) 0.5040(12) 0.2672(7) 0.205(13) Uani 1 d .
H10A H 0.0345(23) 0.4889(12) 0.2353(7) 0.080 Uiso 1 d R
H10B H -0.0346(23) 0.5501(12) 0.2662(7) 0.080 Uiso 1 d R
H10C H 0.0981(23) 0.5167(12) 0.2775(7) 0.080 Uiso 1 d R
C31 C 0.1462(10) 0.2291(6) 0.3930(4) 0.058(3) Uani 1 d .
H31 H 0.2235(10) 0.2380(6) 0.4038(4) 0.080 Uiso 1 d R
C32 C 0.1270(10) 0.2738(6) 0.3466(4) 0.059(3) Uani 1 d .
H32 H 0.0580(10) 0.2710(6) 0.3218(4) 0.080 Uiso 1 d R
C33 C 0.2230(12) 0.3080(7) 0.3165(4) 0.068(3) Uani 1 d .
C34 C 0.3338(12) 0.3130(8) 0.3336(6) 0.085(4) Uani 1 d .
H34A H 0.3505(12) 0.2963(8) 0.3676(6) 0.080 Uiso 1 d R
C35 C 0.2048(15) 0.3316(10) 0.2666(6) 0.104(5) Uani 1 d .
H35A H 0.1296(15) 0.3272(10) 0.2538(6) 0.080 Uiso 1 d R
C36 C 0.2910(19) 0.3599(12) 0.2359(6) 0.131(7) Uani 1 d .
H36A H 0.2761(19) 0.3774(12) 0.2018(6) 0.080 Uiso 1 d R
C37 C 0.3975(19) 0.3628(11) 0.2543(9) 0.133(8) Uani 1 d .
H37A H 0.4596(19) 0.3805(11) 0.2333(9) 0.080 Uiso 1 d R
C38 C 0.4177(15) 0.3406(10) 0.3021(7) 0.111(6) Uani 1 d .
H38A H 0.4933(15) 0.3452(10) 0.3145(7) 0.080 Uiso 1 d R
C39 C -0.2513(10) 0.2588(7) 0.4260(4) 0.058(3) Uani 1 d .
C40 C -0.3138(12) 0.3319(9) 0.4311(6) 0.099(5) Uani 1 d .
H40A H -0.2789(12) 0.3795(9) 0.4203(6) 0.080 Uiso 1 d R
C41 C -0.4271(14) 0.3361(12) 0.4521(7) 0.130(7) Uani 1 d .
H41A H -0.4706(14) 0.3873(12) 0.4556(7) 0.080 Uiso 1 d R
C42 C -0.4746(12) 0.2691(14) 0.4670(6) 0.103(6) Uani 1 d .
H42A H -0.5494(12) 0.2715(14) 0.4837(6) 0.080 Uiso 1 d R
C43 C -0.4158(15) 0.2001(13) 0.4595(6) 0.118(7) Uani 1 d .
H43A H -0.4540(15) 0.1533(13) 0.4675(6) 0.080 Uiso 1 d R
C44 C -0.3030(12) 0.1929(10) 0.4390(6) 0.100(5) Uani 1 d .
H44A H -0.2610(12) 0.1414(10) 0.4352(6) 0.080 Uiso 1 d R
C45 C -0.1439(10) 0.2319(7) 0.3367(4) 0.061(3) Uani 1 d .
C46 C -0.0938(12) 0.1636(9) 0.3179(5) 0.082(4) Uani 1 d .
H46A H -0.0364(12) 0.1256(9) 0.3370(5) 0.080 Uiso 1 d R
C47 C -0.1250(13) 0.1510(11) 0.2727(6) 0.099(5) Uani 1 d .
H47A H -0.0909(13) 0.1027(11) 0.2611(6) 0.080 Uiso 1 d R
C48 C -0.2035(15) 0.2042(12) 0.2435(6) 0.101(5) Uani 1 d .
H48A H -0.2230(15) 0.1943(12) 0.2119(6) 0.080 Uiso 1 d R
C49 C -0.2531(14) 0.2696(12) 0.2610(5) 0.099(5) Uani 1 d .
H49A H -0.3091(14) 0.3077(12) 0.2414(5) 0.080 Uiso 1 d R
C50 C -0.2245(12) 0.2849(9) 0.3074(5) 0.088(4) Uani 1 d .
H50A H -0.2609(12) 0.3325(9) 0.3192(5) 0.080 Uiso 1 d R
Fe3 Fe 0.48998(12) 0.74437(8) 0.29440(5) 0.0439(4) Uani 1 d .
Fe4 Fe 0.42576(12) 0.89540(8) 0.30416(5) 0.0448(4) Uani 1 d .
P4 P 0.5940(2) 0.8419(2) 0.26855(10) 0.0440(7) Uani 1 d .
P5 P 0.3588(3) 0.6699(2) 0.32564(12) 0.0574(8) Uani 1 d .
P6 P 0.4449(3) 1.0217(2) 0.28743(12) 0.0567(8) Uani 1 d .
O11 O 0.6031(8) 0.6325(5) 0.2335(3) 0.077(2) Uani 1 d .
O12 O 0.6420(9) 0.6818(6) 0.3794(3) 0.092(3) Uani 1 d .
O13 O 0.5334(7) 0.8640(5) 0.3998(3) 0.077(2) Uani 1 d .
O14 O 0.1985(8) 0.9115(6) 0.3550(3) 0.084(3) Uani 1 d .
O15 O 0.4204(7) 0.5821(4) 0.3476(3) 0.077(2) Uani 1 d .
O16 O 0.2676(7) 0.6955(5) 0.3664(4) 0.087(3) Uani 1 d .
O17 O 0.2558(7) 0.6541(5) 0.2925(4) 0.080(3) Uani 1 d .
O18 O 0.3438(8) 1.0882(5) 0.3025(4) 0.096(3) Uani 1 d .
O19 O 0.5450(9) 1.0439(5) 0.3188(4) 0.103(3) Uani 1 d .
O20 O 0.4748(9) 1.0513(5) 0.2327(3) 0.096(3) Uani 1 d .
C11 C 0.5532(10) 0.6768(7) 0.2568(4) 0.054(3) Uani 1 d .
C12 C 0.5827(10) 0.7068(7) 0.3467(5) 0.058(3) Uani 1 d .
C13 C 0.4927(10) 0.8756(7) 0.3612(5) 0.059(3) Uani 1 d .
C14 C 0.2865(11) 0.9068(7) 0.3343(4) 0.057(3) Uani 1 d .
C15 C 0.3513(14) 0.5205(9) 0.3694(7) 0.114(6) Uani 1 d .
H15A H 0.4027(14) 0.4718(9) 0.3806(7) 0.080 Uiso 1 d R
H15B H 0.3060(14) 0.5379(9) 0.3963(7) 0.080 Uiso 1 d R
H15C H 0.2991(14) 0.5110(9) 0.3452(7) 0.080 Uiso 1 d R
C16 C 0.3086(15) 0.7122(10) 0.4125(5) 0.109(6) Uani 1 d .
H16A H 0.2436(15) 0.7272(10) 0.4333(5) 0.080 Uiso 1 d R
H16B H 0.3563(15) 0.6648(10) 0.4283(5) 0.080 Uiso 1 d R
H16C H 0.3554(15) 0.7549(10) 0.4057(5) 0.080 Uiso 1 d R
C17 C 0.2836(15) 0.6337(11) 0.2449(6) 0.124(7) Uani 1 d .
H17A H 0.2136(15) 0.6259(11) 0.2293(6) 0.080 Uiso 1 d R
H17B H 0.3184(15) 0.6761(11) 0.2256(6) 0.080 Uiso 1 d R
H17C H 0.3387(15) 0.5852(11) 0.2482(6) 0.080 Uiso 1 d R
C18 C 0.2272(12) 1.0993(8) 0.2848(6) 0.095(5) Uani 1 d .
H18A H 0.1803(12) 1.1420(8) 0.2983(6) 0.080 Uiso 1 d R
H18B H 0.2291(12) 1.1126(8) 0.2499(6) 0.080 Uiso 1 d R
H18C H 0.1934(12) 1.0508(8) 0.2938(6) 0.080 Uiso 1 d R
C19 C 0.5539(14) 1.1188(8) 0.3343(6) 0.102(5) Uani 1 d .
H19A H 0.6247(14) 1.1140(8) 0.3528(6) 0.080 Uiso 1 d R
H19B H 0.5560(14) 1.1597(8) 0.3064(6) 0.080 Uiso 1 d R
H19C H 0.4867(14) 1.1329(8) 0.3542(6) 0.080 Uiso 1 d R
C20 C 0.4954(17) 1.1292(9) 0.2118(6) 0.131(7) Uani 1 d .
H20A H 0.5116(17) 1.1305(9) 0.1776(6) 0.080 Uiso 1 d R
H20B H 0.4262(17) 1.1665(9) 0.2162(6) 0.080 Uiso 1 d R
H20C H 0.5613(17) 1.1435(9) 0.2272(6) 0.080 Uiso 1 d R
C51 C 0.3557(9) 0.8198(6) 0.2630(3) 0.047(3) Uani 1 d .
H51 H 0.2968(9) 0.8086(6) 0.2686(3) 0.080 Uiso 1 d R
C52 C 0.3476(8) 0.8937(6) 0.2321(3) 0.042(2) Uani 1 d .
H52 H 0.4208(8) 0.9112(6) 0.2040(3) 0.080 Uiso 1 d R
C53 C 0.2339(9) 0.9393(6) 0.2146(3) 0.047(3) Uani 1 d .
C54 C 0.1232(10) 0.9245(7) 0.2314(5) 0.066(3) Uani 1 d .
H54A H 0.1184(10) 0.8835(7) 0.2590(5) 0.080 Uiso 1 d R
C55 C 0.0226(11) 0.9655(8) 0.2107(5) 0.081(4) Uani 1 d .
H55A H -0.0523(11) 0.9512(8) 0.2223(5) 0.080 Uiso 1 d R
C56 C 0.0269(13) 1.0278(9) 0.1721(6) 0.092(5) Uani 1 d .
H56A H -0.0443(13) 1.0582(9) 0.1580(6) 0.080 Uiso 1 d R
C57 C 0.1343(14) 1.0451(8) 0.1541(5) 0.078(4) Uani 1 d .
H57A H 0.1386(14) 1.0873(8) 0.1272(5) 0.080 Uiso 1 d R
C58 C 0.2370(11) 1.0035(7) 0.1748(4) 0.066(3) Uani 1 d .
H58A H 0.3121(11) 1.0168(7) 0.1626(4) 0.080 Uiso 1 d R
C59 C 0.7419(9) 0.8325(5) 0.2939(4) 0.051(3) Uani 1 d .
C60 C 0.8219(10) 0.7652(6) 0.2900(4) 0.061(3) Uani 1 d .
H60A H 0.7980(10) 0.7238(6) 0.2745(4) 0.080 Uiso 1 d R
C61 C 0.9349(11) 0.7565(9) 0.3082(6) 0.085(4) Uani 1 d .
H61A H 0.9900(11) 0.7105(9) 0.3031(6) 0.080 Uiso 1 d R
C62 C 0.9699(11) 0.8106(9) 0.3328(5) 0.084(4) Uani 1 d .
H62A H 1.0472(11) 0.8017(9) 0.3467(5) 0.080 Uiso 1 d R
C63 C 0.8940(11) 0.8773(9) 0.3377(5) 0.077(4) Uani 1 d .
H63A H 0.9193(11) 0.9164(9) 0.3548(5) 0.080 Uiso 1 d R
C64 C 0.7775(10) 0.8922(6) 0.3176(4) 0.059(3) Uani 1 d .
H64A H 0.7250(10) 0.9406(6) 0.3201(4) 0.080 Uiso 1 d R
C65 C 0.6237(9) 0.8721(7) 0.2038(4) 0.055(3) Uani 1 d .
C66 C 0.5765(10) 0.8368(7) 0.1677(4) 0.059(3) Uani 1 d .
H66A H 0.5317(10) 0.7935(7) 0.1773(4) 0.080 Uiso 1 d R
C67 C 0.5951(12) 0.8632(8) 0.1188(5) 0.077(4) Uani 1 d .
H67A H 0.5641(12) 0.8384(8) 0.0942(5) 0.080 Uiso 1 d R
C68 C 0.6572(14) 0.9251(10) 0.1053(5) 0.097(5) Uani 1 d .
H68A H 0.6679(14) 0.9446(10) 0.0714(5) 0.080 Uiso 1 d R
C69 C 0.7046(13) 0.9601(9) 0.1396(6) 0.096(5) Uani 1 d .
H69A H 0.7495(13) 1.0032(9) 0.1295(6) 0.080 Uiso 1 d R
C70 C 0.6890(10) 0.9339(7) 0.1887(5) 0.073(4) Uani 1 d .
H70A H 0.7230(10) 0.9580(7) 0.2128(5) 0.080 Uiso 1 d R
Fe5 Fe 0.77630(13) 0.36162(9) 0.05975(5) 0.0483(4) Uani 1 d .
Fe6 Fe 0.84261(12) 0.23625(9) 0.01751(5) 0.0478(4) Uani 1 d .
P7 P 0.6625(2) 0.3124(2) 0.01203(10) 0.0478(7) Uani 1 d .
P8 P 0.9172(3) 0.3615(2) 0.11103(12) 0.0615(8) Uani 1 d .
P9 P 0.8125(3) 0.1587(2) -0.03402(12) 0.0600(8) Uani 1 d .
O21 O 0.6163(8) 0.3253(6) 0.1436(3) 0.088(3) Uani 1 d .
O22 O 0.7130(9) 0.5337(6) 0.0354(4) 0.093(3) Uani 1 d .
O23 O 1.0861(8) 0.1633(6) 0.0400(4) 0.092(3) Uani 1 d .
O24 O 0.7800(8) 0.1473(5) 0.1109(4) 0.084(3) Uani 1 d .
O25 O 1.0387(7) 0.3901(6) 0.0934(3) 0.090(3) Uani 1 d .
O26 O 0.9678(8) 0.2715(5) 0.1386(3) 0.087(3) Uani 1 d .
O27 O 0.8886(9) 0.4045(7) 0.1576(3) 0.103(3) Uani 1 d .
O28 O 0.7206(10) 0.0997(6) -0.0163(4) 0.121(4) Uani 1 d .
O29 O 0.7678(10) 0.2072(5) -0.0846(3) 0.108(4) Uani 1 d .
O30 O 0.9108(9) 0.0919(7) -0.0482(5) 0.118(4) Uani 1 d .
C21 C 0.6779(10) 0.3416(7) 0.1106(4) 0.052(3) Uani 1 d .
C22 C 0.7368(10) 0.4651(7) 0.0458(4) 0.057(3) Uani 1 d .
C23 C 0.9906(11) 0.1947(6) 0.0304(4) 0.052(3) Uani 1 d .
C24 C 0.8013(10) 0.1837(7) 0.0731(5) 0.059(3) Uani 1 d .
C25 C 1.0445(16) 0.4682(8) 0.0734(7) 0.127(6) Uani 1 d .
H25A H 1.1251(16) 0.4739(8) 0.0654(7) 0.080 Uiso 1 d R
H25B H 0.9981(16) 0.4804(8) 0.0443(7) 0.080 Uiso 1 d R
H25C H 1.0147(16) 0.5042(8) 0.0956(7) 0.080 Uiso 1 d R
C26 C 1.0533(14) 0.2568(10) 0.1746(6) 0.111(5) Uani 1 d .
H26A H 1.0714(14) 0.2004(10) 0.1860(6) 0.080 Uiso 1 d R
H26B H 1.1234(14) 0.2772(10) 0.1616(6) 0.080 Uiso 1 d R
H26C H 1.0236(14) 0.2837(10) 0.2013(6) 0.080 Uiso 1 d R
C27 C 0.8053(15) 0.4663(10) 0.1635(6) 0.114(6) Uani 1 d .
H27A H 0.8098(15) 0.4794(10) 0.1957(6) 0.080 Uiso 1 d R
H27B H 0.8172(15) 0.5119(10) 0.1399(6) 0.080 Uiso 1 d R
H27C H 0.7291(15) 0.4518(10) 0.1590(6) 0.080 Uiso 1 d R
C28 C 0.6996(17) 0.0316(9) -0.0353(6) 0.120(6) Uani 1 d .
H28A H 0.6378(17) 0.0082(9) -0.0168(6) 0.080 Uiso 1 d R
H28B H 0.6763(17) 0.0466(9) -0.0688(6) 0.080 Uiso 1 d R
H28C H 0.7702(17) -0.0065(9) -0.0332(6) 0.080 Uiso 1 d R
C29 C 0.7553(16) 0.1774(10) -0.1293(5) 0.116(6) Uani 1 d .
H29A H 0.7249(16) 0.2206(10) -0.1542(5) 0.080 Uiso 1 d R
H29B H 0.8318(16) 0.1537(10) -0.1390(5) 0.080 Uiso 1 d R
H29C H 0.7029(16) 0.1378(10) -0.1249(5) 0.080 Uiso 1 d R
C30 C 1.0195(15) 0.0965(11) -0.0636(7) 0.133(7) Uani 1 d .
H30A H 1.0594(15) 0.0454(11) -0.0692(7) 0.080 Uiso 1 d R
H30B H 1.0155(15) 0.1335(11) -0.0935(7) 0.080 Uiso 1 d R
H30C H 1.0619(15) 0.1162(11) -0.0399(7) 0.080 Uiso 1 d R
C71 C 0.8990(10) 0.3484(6) 0.0088(4) 0.055(3) Uani 1 d .
H71 H 0.9802(10) 0.3505(6) 0.0128(4) 0.080 Uiso 1 d R
C72 C 0.8888(9) 0.3337(6) -0.0388(4) 0.054(3) Uani 1 d .
H72 H 0.8185(9) 0.3495(6) -0.0570(4) 0.080 Uiso 1 d R
C73 C 0.9888(10) 0.3241(7) -0.0740(4) 0.060(3) Uani 1 d .
C74 C 1.1064(10) 0.3143(7) -0.0614(5) 0.066(3) Uani 1 d .
H74A H 1.1260(10) 0.3152(7) -0.0282(5) 0.080 Uiso 1 d R
C75 C 1.1951(12) 0.3049(9) -0.0948(6) 0.094(5) Uani 1 d .
H75A H 1.2765(12) 0.2949(9) -0.0855(6) 0.080 Uiso 1 d R
C76 C 1.1647(15) 0.3084(10) -0.1438(7) 0.107(6) Uani 1 d .
H76A H 1.2256(15) 0.3042(10) -0.1681(7) 0.080 Uiso 1 d R
C77 C 1.0519(14) 0.3179(9) -0.1577(5) 0.091(4) Uani 1 d .
H77A H 1.0329(14) 0.3183(9) -0.1912(5) 0.080 Uiso 1 d R
C78 C 0.9624(11) 0.3273(7) -0.1234(4) 0.069(3) Uani 1 d .
H78A H 0.8814(11) 0.3358(7) -0.1333(4) 0.080 Uiso 1 d R
C79 C 0.5285(9) 0.2746(7) 0.0384(4) 0.053(3) Uani 1 d .
C80 C 0.4329(10) 0.3295(9) 0.0466(5) 0.087(5) Uani 1 d .
H80A H 0.4379(10) 0.3858(9) 0.0405(5) 0.080 Uiso 1 d R
C81 C 0.3315(12) 0.2999(13) 0.0669(6) 0.109(6) Uani 1 d .
H81A H 0.2617(12) 0.3368(13) 0.0710(6) 0.080 Uiso 1 d R
C82 C 0.3290(15) 0.2187(14) 0.0799(5) 0.107(6) Uani 1 d .
H82A H 0.2597(15) 0.2001(14) 0.0951(5) 0.080 Uiso 1 d R
C83 C 0.4264(17) 0.1654(10) 0.0713(6) 0.112(6) Uani 1 d .
H83A H 0.4218(17) 0.1091(10) 0.0787(6) 0.080 Uiso 1 d R
C84 C 0.5252(11) 0.1915(9) 0.0517(5) 0.083(4) Uani 1 d .
H84A H 0.5944(11) 0.1541(9) 0.0476(5) 0.080 Uiso 1 d R
C85 C 0.6022(8) 0.3673(7) -0.0461(4) 0.049(3) Uani 1 d .
C86 C 0.6241(10) 0.4445(7) -0.0639(4) 0.060(3) Uani 1 d .
H86A H 0.6687(10) 0.4714(7) -0.0447(4) 0.080 Uiso 1 d R
C87 C 0.5805(12) 0.4830(8) -0.1095(5) 0.080(4) Uani 1 d .
H87A H 0.5934(12) 0.5370(8) -0.1211(5) 0.080 Uiso 1 d R
C88 C 0.5207(11) 0.4455(9) -0.1381(5) 0.076(4) Uani 1 d .
H88A H 0.4958(11) 0.4710(9) -0.1702(5) 0.080 Uiso 1 d R
C89 C 0.4974(11) 0.3698(9) -0.1200(5) 0.080(4) Uani 1 d .
H89A H 0.4500(11) 0.3444(9) -0.1390(5) 0.080 Uiso 1 d R
C90 C 0.5380(10) 0.3300(8) -0.0748(5) 0.067(3) Uani 1 d .
H90A H 0.5229(10) 0.2763(8) -0.0636(5) 0.080 Uiso 1 d R

loop_
_atom_type_symbol
_atom_type_description
_atom_type_scat_dispersion_real
_atom_type_scat_dispersion_imag
_atom_type_scat_source
C C 0.0033 0.0016 'International Tables Vol C Tables 4.2.6.8 and 6.1.1.4'
H H 0.0000 0.0000 'International Tables Vol C Tables 4.2.6.8 and 6.1.1.4'
O O 0.0106 0.0060 'International Tables Vol C Tables 4.2.6.8 and 6.1.1.4'
P P 0.1023 0.0942 'International Tables Vol C Tables 4.2.6.8 and 6.1.1.4'
Fe Fe 0.3463 0.8444 'International Tables Vol C Tables 4.2.6.8 and 6.1.1.4'

loop_
_geom_angle_atom_site_label_1
_geom_angle_atom_site_label_2
_geom_angle_atom_site_label_3
_geom_angle
_geom_angle_publ_flag
C2 Fe1 C1 99.0(6) ?
C2 Fe1 C31 107.1(5) ?
C1 Fe1 C31 153.8(5) ?
C2 Fe1 P2 95.2(4) ?
C1 Fe1 P2 89.8(4) ?
C31 Fe1 P2 85.6(4) ?
C2 Fe1 P1 99.7(4) ?
C1 Fe1 P1 92.6(4) ?
C31 Fe1 P1 85.5(4) ?
P2 Fe1 P1 164.34(13) y
C2 Fe1 Fe2 143.7(4) ?
C1 Fe1 Fe2 106.9(4) ?
C31 Fe1 Fe2 51.5(3) ?
P2 Fe1 Fe2 109.66(10) y
P1 Fe1 Fe2 54.90(9) ?
C3 Fe2 C4 89.3(5) ?
C3 Fe2 C31 86.9(5) ?
C4 Fe2 C31 128.7(5) ?
C3 Fe2 P3 96.3(4) ?
C4 Fe2 P3 100.4(4) ?
C31 Fe2 P3 130.9(3) ?
C3 Fe2 C32 93.9(5) ?
C4 Fe2 C32 165.3(5) ?
C31 Fe2 C32 37.5(4) ?
P3 Fe2 C32 93.5(3) ?
C3 Fe2 P1 163.4(4) ?
C4 Fe2 P1 88.9(4) ?
C31 Fe2 P1 81.4(3) ?
P3 Fe2 P1 100.24(13) ?
C32 Fe2 P1 83.9(3) ?
C3 Fe2 Fe1 110.5(4) ?
C4 Fe2 Fe1 87.1(4) ?
C31 Fe2 Fe1 47.5(3) ?
P3 Fe2 Fe1 152.31(12) y
C32 Fe2 Fe1 78.2(3) ?
P1 Fe2 Fe1 52.95(9) ?
C45 P1 C39 99.9(5) ?
C45 P1 Fe1 123.2(4) ?
C39 P1 Fe1 116.2(4) ?
C45 P1 Fe2 122.0(4) ?
C39 P1 Fe2 123.7(4) ?
Fe1 P1 Fe2 72.15(10) y
O7 P2 O6 105.1(4) ?
O7 P2 O5 92.7(4) ?
O6 P2 O5 104.7(4) ?
O7 P2 Fe1 120.8(3) ?
O6 P2 Fe1 111.2(3) ?
O5 P2 Fe1 119.8(3) ?
O9 P3 O8 107.6(7) ?
O9 P3 O10 100.3(6) ?
O8 P3 O10 94.2(7) ?
O9 P3 Fe2 114.1(4) ?
O8 P3 Fe2 119.8(4) ?
O10 P3 Fe2 117.7(4) ?
C5 O5 P2 119.0(8) ?
C6 O6 P2 121.2(7) ?
C7 O7 P2 119.8(8) ?
C8 O8 P3 118.2(12) ?
C9 O9 P3 126.2(10) ?
C10 O10 P3 128.3(13) ?
O1 C1 Fe1 176.4(12) ?
O2 C2 Fe1 177.1(11) ?
O3 C3 Fe2 175.8(12) ?
O4 C4 Fe2 175.5(11) ?
C32 C31 Fe1 132.6(9) ?
C32 C31 Fe2 76.8(7) ?
Fe1 C31 Fe2 81.0(4) y
C31 C32 C33 122.8(11) ?
C31 C32 Fe2 65.7(6) ?
C33 C32 Fe2 123.8(8) ?
C34 C33 C35 116.4(12) ?
C34 C33 C32 124.9(11) ?
C35 C33 C32 118.5(13) ?
C38 C34 C33 120.1(15) ?
C36 C35 C33 122.1(16) ?
C37 C36 C35 119.1(17) ?
C38 C37 C36 120.2(17) ?
C37 C38 C34 122.0(18) ?
C44 C39 C40 118.7(12) ?
C44 C39 P1 119.7(10) ?
C40 C39 P1 121.3(9) ?
C39 C40 C41 119.8(14) ?
C42 C41 C40 120.4(16) ?
C43 C42 C41 118.8(15) ?
C42 C43 C44 122.8(17) ?
C39 C44 C43 119.3(16) ?
C50 C45 C46 116.4(12) ?
C50 C45 P1 121.8(10) ?
C46 C45 P1 121.9(9) ?
C47 C46 C45 120.6(14) ?
C48 C47 C46 122.8(16) ?
C49 C48 C47 117.3(14) ?
C48 C49 C50 121.9(16) ?
C45 C50 C49 120.9(14) ?
C11 Fe3 C12 97.6(5) ?
C11 Fe3 C51 112.4(4) ?
C12 Fe3 C51 149.9(4) ?
C11 Fe3 P5 94.3(4) ?
C12 Fe3 P5 89.9(4) ?
C51 Fe3 P5 86.4(3) ?
C11 Fe3 P4 98.0(4) ?
C12 Fe3 P4 93.1(4) ?
C51 Fe3 P4 84.5(3) ?
P5 Fe3 P4 166.81(13) y
C11 Fe3 Fe4 146.9(4) ?
C12 Fe3 Fe4 102.5(3) ?
C51 Fe3 Fe4 52.1(3) ?
P5 Fe3 Fe4 111.49(11) ?
P4 Fe3 Fe4 55.33(8) ?
C13 Fe4 C14 88.4(5) ?
C13 Fe4 C51 131.2(5) ?
C14 Fe4 C51 87.3(4) ?
C13 Fe4 P6 97.7(4) ?
C14 Fe4 P6 97.7(4) ?
C51 Fe4 P6 131.1(3) ?
C13 Fe4 C52 168.3(5) ?
C14 Fe4 C52 93.8(4) ?
C51 Fe4 C52 37.7(4) ?
P6 Fe4 C52 93.4(3) ?
C13 Fe4 P4 91.2(4) ?
C14 Fe4 P4 162.8(4) ?
C51 Fe4 P4 80.0(3) ?
P6 Fe4 P4 99.48(12) y
C52 Fe4 P4 83.2(3) ?
C13 Fe4 Fe3 89.0(4) ?
C14 Fe4 Fe3 110.0(4) ?
C51 Fe4 Fe3 47.9(3) ?
P6 Fe4 Fe3 151.77(11) ?
C52 Fe4 Fe3 79.5(3) ?
P4 Fe4 Fe3 52.78(8) ?
C65 P4 C59 101.0(5) ?
C65 P4 Fe3 121.8(4) ?
C59 P4 Fe3 116.8(3) ?
C65 P4 Fe4 120.7(3) ?
C59 P4 Fe4 124.5(4) ?
Fe3 P4 Fe4 71.89(10) y
O16 P5 O15 104.9(5) ?
O16 P5 O17 92.0(5) ?
O15 P5 O17 103.8(5) ?
O16 P5 Fe3 122.2(4) ?
O15 P5 Fe3 110.8(3) ?
O17 P5 Fe3 120.2(4) ?
O20 P6 O19 106.5(6) ?
O20 P6 O18 105.5(6) ?
O19 P6 O18 95.5(5) ?
O20 P6 Fe4 114.7(4) ?
O19 P6 Fe4 112.1(4) ?
O18 P6 Fe4 120.3(4) ?
C15 O15 P5 121.4(8) ?
C16 O16 P5 120.8(9) ?
C17 O17 P5 119.5(9) ?
C18 O18 P6 123.0(8) ?
C19 O19 P6 128.6(9) ?
C20 O20 P6 127.1(10) ?
O11 C11 Fe3 174.8(10) ?
O12 C12 Fe3 178.7(10) ?
O13 C13 Fe4 177.4(10) ?
O14 C14 Fe4 177.3(11) ?
C52 C51 Fe3 133.4(8) ?
C52 C51 Fe4 75.6(6) ?
Fe3 C51 Fe4 80.0(3) y
C51 C52 C53 122.3(9) ?
C51 C52 Fe4 66.7(5) ?
C53 C52 Fe4 124.8(6) ?
C54 C53 C58 116.1(10) ?
C54 C53 C52 126.6(10) ?
C58 C53 C52 117.2(10) ?
C55 C54 C53 122.8(12) ?
C54 C55 C56 120.4(13) ?
C57 C56 C55 119.2(12) ?
C56 C57 C58 120.7(13) ?
C57 C58 C53 120.7(12) ?
C60 C59 C64 118.3(10) ?
C60 C59 P4 119.5(8) ?
C64 C59 P4 122.2(8) ?
C59 C60 C61 121.2(11) ?
C62 C61 C60 121.9(12) ?
C61 C62 C63 118.7(12) ?
C62 C63 C64 122.4(12) ?
C59 C64 C63 117.4(10) ?
C70 C65 C66 117.9(11) ?
C70 C65 P4 120.4(10) ?
C66 C65 P4 121.6(8) ?
C67 C66 C65 120.8(11) ?
C68 C67 C66 119.7(13) ?
C67 C68 C69 120.8(13) ?
C68 C69 C70 120.6(13) ?
C69 C70 C65 120.2(13) ?
C22 Fe5 C21 99.2(5) ?
C22 Fe5 C71 98.1(5) ?
C21 Fe5 C71 162.7(5) ?
C22 Fe5 P8 97.8(4) ?
C21 Fe5 P8 89.2(3) ?
C71 Fe5 P8 88.2(3) ?
C22 Fe5 P7 104.1(4) ?
C21 Fe5 P7 90.6(3) ?
C71 Fe5 P7 85.6(3) ?
P8 Fe5 P7 157.86(14) y
C22 Fe5 Fe6 140.8(4) ?
C21 Fe5 Fe6 112.7(4) ?
C71 Fe5 Fe6 51.9(3) ?
P8 Fe5 Fe6 104.74(11) ?
P7 Fe5 Fe6 55.30(9) ?
C24 Fe6 C23 88.8(5) ?
C24 Fe6 C71 124.8(5) ?
C23 Fe6 C71 87.1(5) ?
C24 Fe6 P9 102.8(4) ?
C23 Fe6 P9 96.7(3) ?
C71 Fe6 P9 132.4(3) ?
C24 Fe6 C72 161.8(5) ?
C23 Fe6 C72 94.3(4) ?
C71 Fe6 C72 37.8(4) ?
P9 Fe6 C72 94.7(3) ?
C24 Fe6 P7 90.0(4) ?
C23 Fe6 P7 165.8(3) ?
C71 Fe6 P7 82.0(3) ?
P9 Fe6 P7 97.39(12) y
C72 Fe6 P7 82.6(3) ?
C24 Fe6 Fe5 83.7(4) ?
C23 Fe6 Fe5 112.2(3) ?
C71 Fe6 Fe5 48.3(3) ?
P9 Fe6 Fe5 150.70(11) ?
C72 Fe6 Fe5 78.6(3) ?
P7 Fe6 Fe5 53.67(8) ?
C85 P7 C79 99.2(5) ?
C85 P7 Fe5 123.8(4) ?
C79 P7 Fe5 118.5(3) ?
C85 P7 Fe6 122.4(3) ?
C79 P7 Fe6 122.6(4) ?
Fe5 P7 Fe6 71.03(10) y
O25 P8 O27 101.5(5) ?
O25 P8 O26 98.7(5) ?
O27 P8 O26 98.8(6) ?
O25 P8 Fe5 121.6(4) ?
O27 P8 Fe5 119.3(4) ?
O26 P8 Fe5 112.8(3) ?
O30 P9 O29 103.8(6) ?
O30 P9 O28 95.0(6) ?
O29 P9 O28 106.8(7) ?
O30 P9 Fe6 122.4(4) ?
O29 P9 Fe6 112.3(4) ?
O28 P9 Fe6 114.4(4) ?
C25 O25 P8 121.2(10) ?
C26 O26 P8 123.3(9) ?
C27 O27 P8 129.0(10) ?
C28 O28 P9 128.7(10) ?
C29 O29 P9 128.2(9) ?
C30 O30 P9 130.1(12) ?
O21 C21 Fe5 177.1(10) ?
O22 C22 Fe5 178.0(11) ?
O23 C23 Fe6 176.2(10) ?
O24 C24 Fe6 176.3(10) ?
C72 C71 Fe5 129.8(8) ?
C72 C71 Fe6 75.9(6) ?
Fe5 C71 Fe6 79.8(4) y
C71 C72 C73 124.9(10) ?
C71 C72 Fe6 66.3(6) ?
C73 C72 Fe6 124.0(8) ?
C74 C73 C78 117.6(11) ?
C74 C73 C72 124.2(11) ?
C78 C73 C72 118.2(10) ?
C75 C74 C73 122.1(13) ?
C74 C75 C76 118.4(13) ?
C77 C76 C75 121.6(13) ?
C76 C77 C78 119.5(15) ?
C77 C78 C73 120.8(13) ?
C80 C79 C84 120.8(11) ?
C80 C79 P7 118.0(9) ?
C84 C79 P7 121.1(9) ?
C79 C80 C81 117.4(14) ?
C82 C81 C80 121.5(15) ?
C83 C82 C81 119.5(13) ?
C84 C83 C82 120.7(15) ?
C83 C84 C79 120.0(14) ?
C90 C85 C86 118.1(10) ?
C90 C85 P7 119.7(9) ?
C86 C85 P7 122.1(8) ?
C85 C86 C87 120.3(11) ?
C88 C87 C86 121.6(13) ?
C87 C88 C89 117.9(12) ?
C88 C89 C90 122.2(12) ?
C85 C90 C89 119.9(11) ?

loop_
_geom_bond_atom_site_label_1
_geom_bond_atom_site_label_2
_geom_bond_distance
_geom_bond_publ_flag
Fe1 C2 1.754(13) y
Fe1 C1 1.798(14) y
Fe1 C31 1.972(10) y
Fe1 P2 2.184(3) y
Fe1 P1 2.214(3) y
Fe1 Fe2 2.641(2) y
Fe2 C3 1.757(14) y
Fe2 C4 1.803(14) y
Fe2 C31 2.093(11) y
Fe2 P3 2.168(4) y
Fe2 C32 2.235(11) y
Fe2 P1 2.270(3) y
P1 C45 1.835(12) ?
P1 C39 1.839(12) ?
P2 O7 1.601(8) ?
P2 O6 1.602(8) ?
P2 O5 1.603(8) ?
P3 O9 1.559(10) ?
P3 O8 1.582(10) ?
P3 O10 1.621(10) ?
O1 C1 1.143(13) ?
O2 C2 1.142(13) ?
O3 C3 1.173(14) ?
O4 C4 1.130(14) ?
O5 C5 1.45(2) ?
O6 C6 1.449(13) ?
O7 C7 1.440(15) ?
O8 C8 1.48(2) ?
O9 C9 1.41(2) ?
O10 C10 1.40(2) ?
C31 C32 1.396(15) y
C32 C33 1.49(2) ?
C33 C34 1.39(2) ?
C33 C35 1.39(2) ?
C34 C38 1.37(2) ?
C35 C36 1.38(2) ?
C36 C37 1.35(2) ?
C37 C38 1.34(3) ?
C39 C44 1.34(2) ?
C39 C40 1.37(2) ?
C40 C41 1.40(2) ?
C41 C42 1.34(2) ?
C42 C43 1.31(2) ?
C43 C44 1.39(2) ?
C45 C50 1.38(2) ?
C45 C46 1.39(2) ?
C46 C47 1.38(2) ?
C47 C48 1.37(2) ?
C48 C49 1.33(2) ?
C49 C50 1.41(2) ?
Fe3 C11 1.745(13) y
Fe3 C12 1.805(13) y
Fe3 C51 1.984(10) y
Fe3 P5 2.183(3) y
Fe3 P4 2.206(3) y
Fe3 Fe4 2.633(2) y
Fe4 C13 1.744(13) y
Fe4 C14 1.779(13) y
Fe4 C51 2.110(9) y
Fe4 P6 2.177(3) y
Fe4 C52 2.225(9) y
Fe4 P4 2.279(3) y
P4 C65 1.828(11) ?
P4 C59 1.830(10) ?
P5 O16 1.589(9) ?
P5 O15 1.596(8) ?
P5 O17 1.599(9) ?
P6 O20 1.570(9) ?
P6 O19 1.586(9) ?
P6 O18 1.596(9) ?
O11 C11 1.152(12) ?
O12 C12 1.141(13) ?
O13 C13 1.160(12) ?
O14 C14 1.145(12) ?
O15 C15 1.455(15) ?
O16 C16 1.46(2) ?
O17 C17 1.43(2) ?
O18 C18 1.415(14) ?
O19 C19 1.432(15) ?
O20 C20 1.42(2) ?
C51 C52 1.405(13) y
C52 C53 1.471(14) ?
C53 C54 1.382(15) ?
C53 C58 1.43(2) ?
C54 C55 1.35(2) ?
C55 C56 1.39(2) ?
C56 C57 1.37(2) ?
C57 C58 1.37(2) ?
C59 C60 1.380(14) ?
C59 C64 1.412(14) ?
C60 C61 1.38(2) ?
C61 C62 1.35(2) ?
C62 C63 1.35(2) ?
C63 C64 1.43(2) ?
C65 C70 1.39(2) ?
C65 C66 1.41(2) ?
C66 C67 1.38(2) ?
C67 C68 1.36(2) ?
C68 C69 1.37(2) ?
C69 C70 1.38(2) ?
Fe5 C22 1.744(12) y
Fe5 C21 1.802(12) y
Fe5 C71 1.981(10) y
Fe5 P8 2.186(3) y
Fe5 P7 2.224(3) y
Fe5 Fe6 2.611(2) y
Fe6 C24 1.749(14) y
Fe6 C23 1.765(12) y
Fe6 C71 2.087(11) y
Fe6 P9 2.166(3) y
Fe6 C72 2.211(11) y
Fe6 P7 2.270(3) y
P7 C85 1.836(10) ?
P7 C79 1.840(11) ?
P8 O25 1.581(9) ?
P8 O27 1.592(9) ?
P8 O26 1.638(9) ?
P9 O30 1.571(10) ?
P9 O29 1.574(9) ?
P9 O28 1.578(10) ?
O21 C21 1.164(12) ?
O22 C22 1.156(13) ?
O23 C23 1.165(12) ?
O24 C24 1.173(13) ?
O25 C25 1.37(2) ?
O26 C26 1.39(2) ?
O27 C27 1.34(2) ?
O28 C28 1.41(2) ?
O29 C29 1.435(15) ?
O30 C30 1.31(2) ?
C71 C72 1.397(14) y
C72 C73 1.492(15) ?
C73 C74 1.38(2) ?
C73 C78 1.41(2) ?
C74 C75 1.37(2) ?
C75 C76 1.41(2) ?
C76 C77 1.34(2) ?
C77 C78 1.39(2) ?
C79 C80 1.37(2) ?
C79 C84 1.42(2) ?
C80 C81 1.40(2) ?
C81 C82 1.38(2) ?
C82 C83 1.38(2) ?
C83 C84 1.35(2) ?
C85 C90 1.386(14) ?
C85 C86 1.389(15) ?
C86 C87 1.40(2) ?
C87 C88 1.36(2) ?
C88 C89 1.37(2) ?
C89 C90 1.39(2) ?
